data_9016160
loop_
_publ_author_name
'Basso, R.'
'Palenzona, A.'
'Zefiro, L.'

_publ_section_title
;
 Crystal structure refinement of volborthite from Scrava mine
 (Eastern Liguria, Italy)
 Note: split O1 and O5 atoms
;
_journal_name_full 'Neues Jahrbuch fur Mineralogie, Monatshefte'
_journal_page_first 385
_journal_page_last 394
_journal_volume 1988
_journal_year 1988
_chemical_compound_source 'Scrava mine, Eastern Liguria, Italy'
_chemical_formula_sum 'Cu3 H6 O11 V2'
_chemical_name_mineral Volborthite
_space_group_IT_number 12
_symmetry_space_group_name_Hall '-C 2y'
_symmetry_space_group_name_H-M 'C 1 2/m 1'
_cell_angle_alpha 90
_cell_angle_beta 95.04
_cell_angle_gamma 90
_cell_length_a 10.610
_cell_length_b 5.866
_cell_length_c 7.208
_cell_formula_units_Z 2
_cell_volume 446.879
_database_code_amcsd 0018693
_exptl_crystal_density_diffrn 3.527
_cod_original_formula_sum 'Cu3 V2 O11 H6'
_cod_database_code 9016160

loop_
_space_group_symop_operation_xyz
x,y,z
1/2+x,1/2+y,z
x,-y,z
1/2+x,1/2-y,z
-x,y,-z
1/2-x,1/2+y,-z
-x,-y,-z
1/2-x,1/2-y,-z

loop_
_atom_site_aniso_label
_atom_site_aniso_U_11
_atom_site_aniso_U_22
_atom_site_aniso_U_33
_atom_site_aniso_U_12
_atom_site_aniso_U_13
_atom_site_aniso_U_23
O(1) 0.03622 0.02231 0.00810 0.00000 0.00154 0.00000
O(5) 0.04867 0.02929 0.02220 0.01099 0.00038 -0.00811

loop_
_atom_site_label
_atom_site_fract_x
_atom_site_fract_y
_atom_site_fract_z
_atom_site_occupancy
Cu(1) 0.00000 0.00000 0.00000 1.00000
Cu(2) 0.25000 0.25000 0.00000 1.00000
V 0.49650 0.00000 0.25390 1.00000
O(1) 0.00000 0.54730 0.50000 0.50000
O(2) 0.07310 0.26740 0.18830 1.00000
O(3) 0.34160 0.00000 0.15320 1.00000
O(4) 0.15770 0.00000 0.88140 1.00000
O(5) 0.17730 0.03110 0.51870 0.50000
H(4) 0.15100 0.00000 0.74100 1.00000
H(5)A 0.09800 0.00000 0.43200 1.00000
H(5)B 0.26000 0.00000 0.50800 1.00000

loop_
_cod_related_entry_id
_cod_related_entry_database
_cod_related_entry_code
1 AMCSD 0018693
